data_2240949
loop_
_publ_author_name
'Kang, Gihaeng'
'Kim, Jineun'
'Park, Hyunjin'
'Kim, Tae Ho'

_publ_section_title
;
 Crystal structure of pyriproxyfen
;
_journal_coeditor_code HB7462
_journal_issue 8
_journal_name_full 'Acta Crystallographica Section E'
_journal_page_first o588
_journal_paper_doi 10.1107/S2056989015013481
_journal_volume 71
_journal_year 2015
_chemical_formula_iupac 'C20 H19 N O3'
_chemical_formula_moiety 'C20 H19 N O3'
_chemical_formula_sum 'C20 H19 N O3'
_chemical_formula_weight 321.36
_chemical_name_common
;
Pyriproxyfen
;
_chemical_name_systematic
;
4-Phenoxyphenyl (<i>RS</i>)-2-[(pyridin-2-yl)oxy]propyl ether
;
_space_group_crystal_system orthorhombic
_space_group_IT_number 61
_space_group_name_Hall '-P 2ac 2ab'
_space_group_name_H-M_alt 'P b c a'
_symmetry_space_group_name_Hall '-P 2ac 2ab'
_symmetry_space_group_name_H-M 'P b c a'
_atom_sites_solution_hydrogens geom
_audit_creation_method SHELXL-2013
_cell_angle_alpha 90
_cell_angle_beta 90
_cell_angle_gamma 90
_cell_formula_units_Z 8
_cell_length_a 10.0676(2)
_cell_length_b 8.02790(10)
_cell_length_c 40.9129(7)
_cell_measurement_reflns_used 7580
_cell_measurement_temperature 173(2)
_cell_measurement_theta_max 21.98
_cell_measurement_theta_min 2.25
_cell_volume 3306.65(10)
_computing_cell_refinement
;
SAINT (Bruker, 2009)
;
_computing_data_collection
;
APEX2 (Bruker, 2009)
;
_computing_data_reduction
;
SAINT (Bruker, 2009)
;
_computing_molecular_graphics
;
DIAMOND (Brandenburg, 2010)
;
_computing_publication_material
;
SHELXTL (Sheldrick, 2008)
;
_computing_structure_refinement
;
SHELXL2013 (Sheldrick, 2015)
;
_computing_structure_solution
;
SHELXS97 (Sheldrick 2008)
;
_diffrn_ambient_temperature 173(2)
_diffrn_measured_fraction_theta_full 0.999
_diffrn_measured_fraction_theta_max 0.999
_diffrn_measurement_device_type 'Bruker APEXII CCD'
_diffrn_measurement_method '\f and \w scans'
_diffrn_radiation_type MoK\a
_diffrn_radiation_wavelength 0.71073
_diffrn_reflns_av_R_equivalents 0.0648
_diffrn_reflns_limit_h_max 12
_diffrn_reflns_limit_h_min -12
_diffrn_reflns_limit_k_max 9
_diffrn_reflns_limit_k_min -9
_diffrn_reflns_limit_l_max 50
_diffrn_reflns_limit_l_min -50
_diffrn_reflns_number 52074
_diffrn_reflns_theta_full 25.242
_diffrn_reflns_theta_max 25.994
_diffrn_reflns_theta_min 1.991
_exptl_absorpt_coefficient_mu 0.087
_exptl_absorpt_correction_T_max 0.997
_exptl_absorpt_correction_T_min 0.979
_exptl_absorpt_correction_type multi-scan
_exptl_absorpt_process_details
;
(SADABS; Bruker, 2009)
;
_exptl_crystal_colour colourless
_exptl_crystal_density_diffrn 1.291
_exptl_crystal_description block
_exptl_crystal_F_000 1360
_exptl_crystal_size_max 0.250
_exptl_crystal_size_mid 0.130
_exptl_crystal_size_min 0.030
_refine_diff_density_max 0.659
_refine_diff_density_min -0.250
_refine_ls_extinction_method none
_refine_ls_goodness_of_fit_ref 1.040
_refine_ls_hydrogen_treatment constr
_refine_ls_matrix_type full
_refine_ls_number_parameters 218
_refine_ls_number_reflns 3238
_refine_ls_number_restraints 0
_refine_ls_restrained_S_all 1.040
_refine_ls_R_factor_all 0.0739
_refine_ls_R_factor_gt 0.0556
_refine_ls_shift/su_max 0.001
_refine_ls_shift/su_mean 0.000
_refine_ls_structure_factor_coef Fsqd
_refine_ls_weighting_details 'w=1/[\s^2^(Fo^2^)+(0.0576P)^2^+2.9207P] where P=(Fo^2^+2Fc^2^)/3'
_refine_ls_weighting_scheme calc
_refine_ls_wR_factor_gt 0.1400
_refine_ls_wR_factor_ref 0.1481
_reflns_number_gt 2515
_reflns_number_total 3238
_reflns_threshold_expression 'I > 2\s(I)'
_cod_data_source_file hb7462sup1.cif
_cod_data_source_block I
_cod_database_code 2240949
_shelx_space_group_comment
;
The symmetry employed for this shelxl refinement is uniquely defined
by the following loop, which should always be used as a source of
symmetry information in preference to the above space-group names.
They are only intended as comments.
;
_shelx_estimated_absorpt_t_min 0.979
_shelx_estimated_absorpt_t_max 0.997

loop_
_space_group_symop_operation_xyz
'x, y, z'
'-x+1/2, -y, z+1/2'
'x+1/2, -y+1/2, -z'
'-x, y+1/2, -z+1/2'
'-x, -y, -z'
'x-1/2, y, -z-1/2'
'-x-1/2, y-1/2, z'
'x, -y-1/2, z-1/2'

loop_
_atom_site_type_symbol
_atom_site_label
_atom_site_fract_x
_atom_site_fract_y
_atom_site_fract_z
_atom_site_U_iso_or_equiv
_atom_site_adp_type
_atom_site_calc_flag
_atom_site_occupancy
O O1 0.93462(16) -0.1993(2) 0.07340(4) 0.0440(4) Uani d 1
O O2 0.97257(17) 0.12811(19) 0.10028(4) 0.0407(4) Uani d 1
O O3 0.84983(16) 0.6264(2) 0.18833(4) 0.0470(4) Uani d 1
N N1 0.9994(2) -0.2077(3) 0.01922(5) 0.0430(5) Uani d 1
C C1 0.8083(2) -0.3616(3) 0.03714(6) 0.0427(6) Uani d 1
H H1 0.7514 -0.3931 0.0546 0.051 Uiso calc 1
C C2 0.7879(2) -0.4169(3) 0.00560(6) 0.0454(6) Uani d 1
H H2 0.7164 -0.4901 0.0008 0.054 Uiso calc 1
C C3 0.8727(2) -0.3645(3) -0.01884(6) 0.0446(6) Uani d 1
H H3 0.8595 -0.3993 -0.0408 0.054 Uiso calc 1
C C4 0.9750(2) -0.2626(3) -0.01099(6) 0.0443(6) Uani d 1
H H4 1.0329 -0.2280 -0.0280 0.053 Uiso calc 1
C C5 0.9177(2) -0.2561(3) 0.04197(5) 0.0357(5) Uani d 1
C C6 1.0603(2) -0.1277(3) 0.08188(5) 0.0385(5) Uani d 1
H H6 1.0927 -0.0579 0.0633 0.046 Uiso calc 1
C C7 1.1605(3) -0.2635(3) 0.08878(6) 0.0516(7) Uani d 1
H H7A 1.1273 -0.3353 0.1063 0.077 Uiso calc 1
H H7B 1.2449 -0.2131 0.0955 0.077 Uiso calc 1
H H7C 1.1743 -0.3300 0.0690 0.077 Uiso calc 1
C C8 1.0369(3) -0.0192(3) 0.11085(6) 0.0413(6) Uani d 1
H H8A 0.9807 -0.0781 0.1270 0.050 Uiso calc 1
H H8B 1.1225 0.0088 0.1214 0.050 Uiso calc 1
C C9 0.9480(2) 0.2473(3) 0.12354(5) 0.0328(5) Uani d 1
C C10 0.8926(3) 0.3944(3) 0.11212(6) 0.0418(6) Uani d 1
H H10 0.8755 0.4079 0.0894 0.050 Uiso calc 1
C C11 0.8624(2) 0.5218(3) 0.13372(6) 0.0419(6) Uani d 1
H H11 0.8244 0.6227 0.1260 0.050 Uiso calc 1
C C12 0.8880(2) 0.5010(3) 0.16646(6) 0.0381(5) Uani d 1
C C13 0.9423(2) 0.3563(3) 0.17803(6) 0.0405(6) Uani d 1
H H13 0.9588 0.3437 0.2008 0.049 Uiso calc 1
C C14 0.9732(2) 0.2277(3) 0.15657(5) 0.0389(5) Uani d 1
H H14 1.0114 0.1273 0.1645 0.047 Uiso calc 1
C C15 0.9434(2) 0.7403(3) 0.19842(5) 0.0335(5) Uani d 1
C C16 1.0758(2) 0.7374(3) 0.18908(5) 0.0376(5) Uani d 1
H H16 1.1078 0.6548 0.1744 0.045 Uiso calc 1
C C17 1.1612(3) 0.8584(3) 0.20167(6) 0.0441(6) Uani d 1
H H17 1.2521 0.8581 0.1955 0.053 Uiso calc 1
C C18 1.1157(3) 0.9779(3) 0.22293(6) 0.0465(6) Uani d 1
H H18 1.1751 1.0585 0.2316 0.056 Uiso calc 1
C C19 0.9830(3) 0.9803(3) 0.23162(5) 0.0434(6) Uani d 1
H H19 0.9510 1.0640 0.2460 0.052 Uiso calc 1
C C20 0.8970(2) 0.8620(3) 0.21951(5) 0.0387(5) Uani d 1
H H20 0.8060 0.8639 0.2256 0.046 Uiso calc 1

loop_
_atom_site_aniso_label
_atom_site_aniso_U_11
_atom_site_aniso_U_22
_atom_site_aniso_U_33
_atom_site_aniso_U_12
_atom_site_aniso_U_13
_atom_site_aniso_U_23
O1 0.0434(10) 0.0497(10) 0.0389(9) -0.0070(8) 0.0040(7) -0.0049(7)
O2 0.0592(10) 0.0341(8) 0.0290(8) 0.0042(8) -0.0059(7) 0.0004(6)
O3 0.0366(9) 0.0428(10) 0.0618(11) -0.0025(8) 0.0069(8) -0.0159(8)
N1 0.0424(11) 0.0441(12) 0.0424(11) 0.0004(9) 0.0015(9) -0.0029(9)
C1 0.0396(13) 0.0426(14) 0.0459(14) 0.0053(11) 0.0021(11) 0.0098(11)
C2 0.0387(13) 0.0353(13) 0.0622(16) -0.0019(11) -0.0161(12) 0.0006(12)
C3 0.0472(14) 0.0498(14) 0.0368(13) 0.0126(12) -0.0118(11) -0.0084(11)
C4 0.0430(14) 0.0494(15) 0.0404(13) 0.0033(12) 0.0011(11) 0.0014(11)
C5 0.0401(12) 0.0340(12) 0.0330(11) 0.0096(10) -0.0075(10) -0.0037(9)
C6 0.0378(13) 0.0424(13) 0.0353(12) -0.0025(11) -0.0014(10) -0.0053(10)
C7 0.0529(16) 0.0536(16) 0.0484(14) 0.0071(13) -0.0012(12) -0.0074(12)
C8 0.0508(14) 0.0360(13) 0.0372(12) 0.0029(11) -0.0045(10) -0.0006(10)
C9 0.0363(12) 0.0306(11) 0.0314(11) -0.0030(9) -0.0030(9) -0.0007(9)
C10 0.0506(14) 0.0385(13) 0.0362(12) -0.0009(11) -0.0043(11) 0.0079(10)
C11 0.0430(14) 0.0335(12) 0.0493(14) 0.0031(11) -0.0012(11) 0.0057(11)
C12 0.0315(11) 0.0365(12) 0.0461(13) -0.0038(10) 0.0016(10) -0.0065(10)
C13 0.0429(13) 0.0452(14) 0.0334(12) 0.0002(11) -0.0040(10) -0.0040(10)
C14 0.0470(14) 0.0355(12) 0.0343(12) 0.0029(11) -0.0064(10) 0.0017(10)
C15 0.0376(12) 0.0306(11) 0.0322(11) -0.0006(10) -0.0030(9) 0.0020(9)
C16 0.0398(13) 0.0362(12) 0.0368(12) 0.0040(10) 0.0008(10) 0.0029(10)
C17 0.0384(13) 0.0463(14) 0.0477(14) -0.0033(11) -0.0069(11) 0.0093(12)
C18 0.0561(16) 0.0392(13) 0.0440(13) -0.0040(12) -0.0170(12) 0.0032(11)
C19 0.0605(16) 0.0382(13) 0.0314(12) 0.0032(12) -0.0073(11) -0.0018(10)
C20 0.0436(13) 0.0390(12) 0.0335(12) 0.0068(11) -0.0007(10) 0.0010(10)

loop_
_atom_type_symbol
_atom_type_description
_atom_type_scat_dispersion_real
_atom_type_scat_dispersion_imag
_atom_type_scat_source
C C 0.0033 0.0016 'International Tables Vol C Tables 4.2.6.8 and 6.1.1.4'
H H 0.0000 0.0000 'International Tables Vol C Tables 4.2.6.8 and 6.1.1.4'
N N 0.0061 0.0033 'International Tables Vol C Tables 4.2.6.8 and 6.1.1.4'
O O 0.0106 0.0060 'International Tables Vol C Tables 4.2.6.8 and 6.1.1.4'

loop_
_geom_angle_atom_site_label_1
_geom_angle_atom_site_label_2
_geom_angle_atom_site_label_3
_geom_angle
C5 O1 C6 117.96(18)
C9 O2 C8 116.94(16)
C15 O3 C12 118.77(17)
C5 N1 C4 116.5(2)
C2 C1 C5 116.3(2)
C2 C1 H1 121.9
C5 C1 H1 121.9
C1 C2 C3 119.1(2)
C1 C2 H2 120.4
C3 C2 H2 120.4
C4 C3 C2 118.9(2)
C4 C3 H3 120.6
C2 C3 H3 120.6
N1 C4 C3 124.0(2)
N1 C4 H4 118.0
C3 C4 H4 118.0
N1 C5 O1 119.5(2)
N1 C5 C1 125.1(2)
O1 C5 C1 115.4(2)
O1 C6 C8 106.72(19)
O1 C6 C7 110.2(2)
C8 C6 C7 112.2(2)
O1 C6 H6 109.2
C8 C6 H6 109.2
C7 C6 H6 109.2
C6 C7 H7A 109.5
C6 C7 H7B 109.5
H7A C7 H7B 109.5
C6 C7 H7C 109.5
H7A C7 H7C 109.5
H7B C7 H7C 109.5
O2 C8 C6 108.52(18)
O2 C8 H8A 110.0
C6 C8 H8A 110.0
O2 C8 H8B 110.0
C6 C8 H8B 110.0
H8A C8 H8B 108.4
O2 C9 C14 124.4(2)
O2 C9 C10 115.65(19)
C14 C9 C10 120.0(2)
C11 C10 C9 120.1(2)
C11 C10 H10 119.9
C9 C10 H10 119.9
C12 C11 C10 119.4(2)
C12 C11 H11 120.3
C10 C11 H11 120.3
C13 C12 C11 121.0(2)
C13 C12 O3 119.9(2)
C11 C12 O3 118.9(2)
C12 C13 C14 120.1(2)
C12 C13 H13 119.9
C14 C13 H13 119.9
C9 C14 C13 119.4(2)
C9 C14 H14 120.3
C13 C14 H14 120.3
O3 C15 C20 115.1(2)
O3 C15 C16 124.4(2)
C20 C15 C16 120.5(2)
C15 C16 C17 118.6(2)
C15 C16 H16 120.7
C17 C16 H16 120.7
C18 C17 C16 121.0(2)
C18 C17 H17 119.5
C16 C17 H17 119.5
C17 C18 C19 119.6(2)
C17 C18 H18 120.2
C19 C18 H18 120.2
C20 C19 C18 120.4(2)
C20 C19 H19 119.8
C18 C19 H19 119.8
C19 C20 C15 119.9(2)
C19 C20 H20 120.1
C15 C20 H20 120.1

loop_
_geom_bond_atom_site_label_1
_geom_bond_atom_site_label_2
_geom_bond_distance
O1 C5 1.375(3)
O1 C6 1.432(3)
O2 C9 1.372(3)
O2 C8 1.416(3)
O3 C15 1.376(3)
O3 C12 1.401(3)
N1 C5 1.302(3)
N1 C4 1.335(3)
C1 C2 1.380(3)
C1 C5 1.404(3)
C1 H1 0.9500
C2 C3 1.380(4)
C2 H2 0.9500
C3 C4 1.354(4)
C3 H3 0.9500
C4 H4 0.9500
C6 C8 1.490(3)
C6 C7 1.511(3)
C6 H6 1.0000
C7 H7A 0.9800
C7 H7B 0.9800
C7 H7C 0.9800
C8 H8A 0.9900
C8 H8B 0.9900
C9 C14 1.384(3)
C9 C10 1.387(3)
C10 C11 1.386(3)
C10 H10 0.9500
C11 C12 1.374(3)
C11 H11 0.9500
C12 C13 1.368(3)
C13 C14 1.391(3)
C13 H13 0.9500
C14 H14 0.9500
C15 C20 1.385(3)
C15 C16 1.387(3)
C16 C17 1.395(3)
C16 H16 0.9500
C17 C18 1.373(4)
C17 H17 0.9500
C18 C19 1.382(4)
C18 H18 0.9500
C19 C20 1.377(3)
C19 H19 0.9500
C20 H20 0.9500

loop_
_geom_hbond_atom_site_label_D
_geom_hbond_atom_site_label_H
_geom_hbond_atom_site_label_A
_geom_hbond_site_symmetry_A
_geom_hbond_distance_DH
_geom_hbond_distance_HA
_geom_hbond_distance_DA
_geom_hbond_angle_DHA
C2 H2 Cg1 7_755 0.95 2.85 3.667(3) 145
C14 H14 Cg2 1_545 0.95 2.86 3.733(2) 152
C19 H19 Cg2 4_755 0.95 2.97 3.857(2) 156

loop_
_geom_torsion_atom_site_label_1
_geom_torsion_atom_site_label_2
_geom_torsion_atom_site_label_3
_geom_torsion_atom_site_label_4
_geom_torsion
C5 C1 C2 C3 -1.1(3)
C1 C2 C3 C4 1.2(4)
C5 N1 C4 C3 -0.5(4)
C2 C3 C4 N1 -0.4(4)
C4 N1 C5 O1 -177.7(2)
C4 N1 C5 C1 0.7(3)
C6 O1 C5 N1 -17.0(3)
C6 O1 C5 C1 164.4(2)
C2 C1 C5 N1 0.1(3)
C2 C1 C5 O1 178.6(2)
C5 O1 C6 C8 157.85(19)
C5 O1 C6 C7 -80.0(2)
C9 O2 C8 C6 -177.21(19)
O1 C6 C8 O2 -75.0(2)
C7 C6 C8 O2 164.1(2)
C8 O2 C9 C14 -4.7(3)
C8 O2 C9 C10 176.0(2)
O2 C9 C10 C11 179.2(2)
C14 C9 C10 C11 -0.1(4)
C9 C10 C11 C12 0.1(4)
C10 C11 C12 C13 -0.3(4)
C10 C11 C12 O3 -176.2(2)
C15 O3 C12 C13 86.0(3)
C15 O3 C12 C11 -98.0(3)
C11 C12 C13 C14 0.4(4)
O3 C12 C13 C14 176.3(2)
O2 C9 C14 C13 -179.0(2)
C10 C9 C14 C13 0.2(3)
C12 C13 C14 C9 -0.4(4)
C12 O3 C15 C20 178.8(2)
C12 O3 C15 C16 -1.8(3)
O3 C15 C16 C17 -178.6(2)
C20 C15 C16 C17 0.7(3)
C15 C16 C17 C18 0.1(3)
C16 C17 C18 C19 -1.0(4)
C17 C18 C19 C20 1.1(3)
C18 C19 C20 C15 -0.2(3)
O3 C15 C20 C19 178.7(2)
C16 C15 C20 C19 -0.7(3)

_cod_database_fobs_code 2240949
